data_2102474
loop_
_publ_author_name
'Marsh, Richard E.'

_publ_section_title
;
 Space group <i>Cc</i>: an update
;
_journal_issue 2
_journal_name_full 'Acta Crystallographica Section B'
_journal_page_first 252
_journal_page_last 253
_journal_paper_doi 10.1107/S0108768104003878
_journal_volume 60
_journal_year 2004
_chemical_formula_moiety 'C46 H78 O6 Na Sb'
_chemical_formula_sum 'C46 H78 Na O6 Sb'
_space_group_crystal_system monoclinic
_space_group_IT_number 15
_space_group_name_Hall '-C 2yc'
_space_group_name_H-M_alt 'C 1 2/c 1'
_audit_creation_method CRYM
_cell_angle_alpha 90
_cell_angle_beta 121.49
_cell_angle_gamma 90
_cell_formula_units_Z 4
_cell_length_a 27.5060
_cell_length_b 10.4400
_cell_length_c 19.5950
_cell_volume 4798.278
_cod_data_source_file bk0142.cif
_cod_data_source_block HUXCEI
_cod_depositor_comments
;
 Updating space group information and adding the symmetry operation list.

 Antanas Vaitkus,
 2018-06-14

 Adding the _cell_formula_units_Z data item.

 Antanas Vaitkus,
 2017-08-05

  Added moiety chemical formula from Marsh (2004) paper.
  The summary chemical formula is calculated from moiety formula using
  AdHocParser
  (svn://www.crystallography.net/cod-tools/trunk/Formulae/AdHocParser.yp,
  revision 1441.)

  Andrius Merkys
  2013-11-11
;
_cod_original_sg_symbol_H-M C2/c
_cod_database_code 2102474

loop_
_space_group_symop_id
_space_group_symop_operation_xyz
1 x,y,z
2 -x,y,-z+1/2
3 -x,-y,-z
4 x,-y,z+1/2
5 x+1/2,y+1/2,z
6 -x+1/2,y+1/2,-z+1/2
7 -x+1/2,-y+1/2,-z
8 x+1/2,-y+1/2,z+1/2

loop_
_atom_site_label
_atom_site_type_symbol
_atom_site_fract_x
_atom_site_fract_y
_atom_site_fract_z
Sb1 Sb 0.00000 -0.03046 0.25000
Na1 Na 0.00000 -0.45030 0.25000
O1 O -0.05810 -0.28455 0.23890
O2 O -0.07420 -0.52430 0.12035
O3 O 0.05745 -0.60735 0.23295
C1 C -0.06075 -0.16860 0.24365
C2 C -0.10905 -0.10325 0.24795
C3 C -0.10475 -0.09720 0.32500
C4 C -0.13895 -0.00585 0.33245
H1 H -0.13585 0.00240 0.38185
C5 C -0.17655 0.07215 0.27150
C6 C -0.18420 0.05315 0.19715
H2 H -0.21185 0.10070 0.15425
C7 C -0.15170 -0.03600 0.18310
C8 C -0.06845 -0.18960 0.39545
C9 C -0.07760 -0.16760 0.46480
H3 H -0.05415 -0.22415 0.50730
H4 H -0.11635 -0.18260 0.44765
H5 H -0.06805 -0.08175 0.48310
C10 C -0.00450 -0.17440 0.42780
H6 H 0.00565 -0.08565 0.43735
H7 H 0.00390 -0.20715 0.38930
H8 H 0.01700 -0.22120 0.47685
C11 C -0.08685 -0.32905 0.36945
H9 H -0.08445 -0.34835 0.32440
H10 H -0.12475 -0.34075 0.35630
H11 H -0.06295 -0.38475 0.41150
C12 C -0.21180 0.17320 0.28485
C13 C -0.17065 0.26660 0.35185
H12 H -0.14375 0.22000 0.39750
H13 H -0.19165 0.32090 0.36585
H14 H -0.15115 0.31725 0.33360
C14 C -0.24880 0.10550 0.31240
H15 H -0.22470 0.05850 0.36055
H16 H -0.27480 0.04780 0.27150
H17 H -0.26985 0.16815 0.32220
C15 C -0.25125 0.24870 0.20990
H18 H -0.22945 0.29080 0.19120
H19 H -0.27135 0.31130 0.22170
H20 H -0.27810 0.19145 0.16925
C16 C -0.17015 -0.05365 0.09545
C17 C -0.23590 -0.07770 0.04620
H21 H -0.25510 -0.00755 0.05365
H22 H -0.24430 -0.15540 0.06425
H23 H -0.24865 -0.08545 -0.00940
C18 C -0.15820 0.06755 0.06315
H24 H -0.17700 0.13825 0.06975
H25 H -0.17165 0.05720 0.00790
H26 H -0.11845 0.08345 0.09130
C19 C -0.14335 -0.16705 0.07770
H27 H -0.14625 -0.24230 0.10335
H28 H -0.10400 -0.14925 0.09745
H29 H -0.16305 -0.18095 0.02105
C20 C -0.09165 -0.46950 0.04675
H30 H -0.06030 -0.45455 0.04190
H31 H -0.11030 -0.39130 0.04090
H32 H -0.11665 -0.52465 0.00640
C21 C -0.11895 -0.57970 0.12780
H33 H -0.14300 -0.51335 0.12735
H34 H -0.14170 -0.63515 0.08290
C22 C 0.09540 -0.65550 0.29850
H35 H 0.12415 -0.67450 0.29175
H36 H 0.08230 -0.72830 0.30575
C23 C 0.03695 -0.68645 0.16740
H37 H 0.02210 -0.63675 0.12185
H38 H 0.00845 -0.73775 0.16445
H39 H 0.06590 -0.74010 0.17085
